data_7061258
loop_
_publ_author_name
'Xing, Siyang'
'Wang, Chenyu'
'Gao, Tingxuan'
'Wang, Yuhan'
'Wang, Hongzheng'
'Wang, Hanfei'
'Wang, Kui'
'Zhu, Bolin'

_publ_section_title
;
 Construction of 4-spiroannulated tetrahydroisoquinoline skeletons via a
 sequential ring opening of aziridines and Pictet--Spengler reaction
;
_journal_issue 5
_journal_name_full 'New Journal of Chemistry'
_journal_page_first 2553
_journal_page_last 2558
_journal_paper_doi 10.1039/D1NJ05031A
_journal_volume 46
_journal_year 2022
_chemical_formula_moiety 'C22 H27 N O3 S'
_chemical_formula_sum 'C22 H27 N O3 S'
_chemical_formula_weight 385.50
_space_group_crystal_system monoclinic
_space_group_IT_number 15
_space_group_name_Hall '-C 2yc'
_space_group_name_H-M_alt 'C 1 2/c 1'
_atom_sites_solution_hydrogens geom
_audit_creation_date 2020-11-16
_audit_creation_method
;
Olex2 1.2
(compiled 2015.09.30 svn.r3233 for OlexSys, GUI svn.r5103)
;
_audit_update_record
;
2021-10-03 deposited with the CCDC.	2022-01-06 downloaded from the CCDC.
;
_cell_angle_alpha 90
_cell_angle_beta 111.6470(16)
_cell_angle_gamma 90
_cell_formula_units_Z 8
_cell_length_a 17.5164(3)
_cell_length_b 10.53615(13)
_cell_length_c 23.0730(3)
_cell_measurement_reflns_used 11092
_cell_measurement_temperature 150.00(10)
_cell_measurement_theta_max 72.7060
_cell_measurement_theta_min 2.0430
_cell_volume 3957.93(11)
_computing_cell_refinement 'CrysAlisPro 1.171.40.84a (Rigaku OD, 2020)'
_computing_data_collection 'CrysAlisPro 1.171.40.84a (Rigaku OD, 2020)'
_computing_data_reduction 'CrysAlisPro 1.171.40.84a (Rigaku OD, 2020)'
_computing_molecular_graphics 'Olex2 (Dolomanov et al., 2009)'
_computing_publication_material 'Olex2 (Dolomanov et al., 2009)'
_computing_structure_refinement 'ShelXL (Sheldrick, 2015)'
_computing_structure_solution 'ShelXT (Sheldrick, 2015)'
_diffrn_ambient_environment N~2~
_diffrn_ambient_temperature 150.00(10)
_diffrn_detector 'CCD plate'
_diffrn_detector_area_resol_mean 5.2740
_diffrn_detector_type AtlasS2
_diffrn_measured_fraction_theta_full 1.000
_diffrn_measured_fraction_theta_max 1.000
_diffrn_measurement_details
;
List of Runs (angles in degrees, time in seconds):

  # Type    Start    End  Width  t~exp~   \w     \q     \k     \f   Frames
#--------------------------------------------------------------------------
  1  \w    -87.00  -6.00   1.00    1.00    --  -41.61 125.00 150.00   81
  2  \w    -70.00  -9.00   1.00    1.00    --  -41.61 125.00 -60.00   61
  3  \w    -48.00  30.00   1.00    1.00    --  -41.61  38.00 120.00   78
  4  \w   -115.00 -17.00   1.00    1.00    --  -41.61 -38.00 150.00   98
  5  \w     69.00  96.00   1.00    1.00    --   41.61  38.00-120.00   27
  6  \w     65.00  94.00   1.00    1.00    --   41.61-125.00  30.00   29
  7  \w    114.00 177.00   1.00    3.39    --  105.20 125.00-120.00   63
  8  \w    106.00 169.00   1.00    3.39    --  105.20  77.00  30.00   63
  9  \w     82.00 108.00   1.00    3.39    --  105.20  61.00-150.00   26
 10  \w     77.00 104.00   1.00    3.39    --  105.20  30.00 120.00   27
 11  \w     26.00 105.00   1.00    3.39    --  105.20 -94.00   0.00   79
 12  \w    105.00 178.00   1.00    3.39    --  105.20  77.00 150.00   73
 13  \w     33.00  65.00   1.00    3.39    --  105.20 -94.00  60.00   32
 14  \w     76.00 112.00   1.00    3.39    --  105.20  61.00-120.00   36
 15  \w     53.00 108.00   1.00    3.39    --  105.20 -45.00-150.00   55
 16  \w     77.00 154.00   1.00    3.39    --  105.20  30.00 -60.00   77
 17  \w    133.00 163.00   1.00    3.39    --  105.20  61.00-120.00   30
 18  \w    127.00 169.00   1.00    3.39    --  105.20  61.00-150.00   42
 19  \w    112.00 150.00   1.00    3.39    --  105.20  77.00-180.00   38
 20  \w     38.00  98.00   1.00    3.39    --  105.20 -94.00  90.00   60
 21  \w    115.00 153.00   1.00    3.39    --  105.20   0.00 120.00   38
 22  \w    124.00 175.00   1.00    3.39    --  105.20  30.00 120.00   51
 23  \w     50.00  91.00   1.00    3.39    --  105.20   0.00 120.00   41
;
_diffrn_measurement_device 'four-circle diffractometer'
_diffrn_measurement_device_type 'SuperNova, Dual, Cu at home/near, AtlasS2'
_diffrn_measurement_method '\w scans'
_diffrn_orient_matrix_type 'CrysAlisPro convention (1999,Acta A55,543-557)'
_diffrn_orient_matrix_UB_11 0.0429347000
_diffrn_orient_matrix_UB_12 -0.0601715000
_diffrn_orient_matrix_UB_13 -0.0407367000
_diffrn_orient_matrix_UB_21 -0.0669855000
_diffrn_orient_matrix_UB_22 -0.1030591000
_diffrn_orient_matrix_UB_23 -0.0213683000
_diffrn_orient_matrix_UB_31 -0.0512150000
_diffrn_orient_matrix_UB_32 0.0844976000
_diffrn_orient_matrix_UB_33 -0.0551731000
_diffrn_radiation_monochromator mirror
_diffrn_radiation_probe x-ray
_diffrn_radiation_type CuK\a
_diffrn_radiation_wavelength 1.54184
_diffrn_reflns_av_R_equivalents 0.0267
_diffrn_reflns_av_unetI/netI 0.0182
_diffrn_reflns_Laue_measured_fraction_full 1.000
_diffrn_reflns_Laue_measured_fraction_max 1.000
_diffrn_reflns_limit_h_max 20
_diffrn_reflns_limit_h_min -20
_diffrn_reflns_limit_k_max 12
_diffrn_reflns_limit_k_min -12
_diffrn_reflns_limit_l_max 25
_diffrn_reflns_limit_l_min -27
_diffrn_reflns_number 13253
_diffrn_reflns_point_group_measured_fraction_full 1.000
_diffrn_reflns_point_group_measured_fraction_max 1.000
_diffrn_reflns_theta_full 67.020
_diffrn_reflns_theta_max 67.020
_diffrn_reflns_theta_min 4.123
_diffrn_source 'micro-focus sealed X-ray tube'
_diffrn_source_type 'SuperNova (Cu) X-ray Source'
_exptl_absorpt_coefficient_mu 1.627
_exptl_absorpt_correction_T_max 1.00000
_exptl_absorpt_correction_T_min 0.24698
_exptl_absorpt_correction_type multi-scan
_exptl_absorpt_process_details
;
CrysAlisPro 1.171.40.84a (Rigaku Oxford Diffraction, 2020)
Empirical absorption correction using spherical harmonics,
implemented in SCALE3 ABSPACK scaling algorithm.
;
_exptl_crystal_colour colourless
_exptl_crystal_colour_primary colourless
_exptl_crystal_density_diffrn 1.294
_exptl_crystal_description block
_exptl_crystal_F_000 1648
_exptl_crystal_size_max 0.22
_exptl_crystal_size_mid 0.2
_exptl_crystal_size_min 0.18
_refine_diff_density_max 0.297
_refine_diff_density_min -0.587
_refine_diff_density_rms 0.066
_refine_ls_extinction_method none
_refine_ls_goodness_of_fit_ref 1.041
_refine_ls_hydrogen_treatment constr
_refine_ls_matrix_type full
_refine_ls_number_parameters 247
_refine_ls_number_reflns 3541
_refine_ls_number_restraints 0
_refine_ls_restrained_S_all 1.041
_refine_ls_R_factor_all 0.0423
_refine_ls_R_factor_gt 0.0414
_refine_ls_shift/su_max 0.001
_refine_ls_shift/su_mean 0.000
_refine_ls_structure_factor_coef Fsqd
_refine_ls_weighting_details 'w=1/[\s^2^(Fo^2^)+(0.0662P)^2^+4.0103P] where P=(Fo^2^+2Fc^2^)/3'
_refine_ls_weighting_scheme calc
_refine_ls_wR_factor_gt 0.1072
_refine_ls_wR_factor_ref 0.1083
_reflns_Friedel_coverage 0.000
_reflns_number_gt 3430
_reflns_number_total 3541
_reflns_threshold_expression 'I > 2\s(I)'
_cod_data_source_file d1nj05031a2.cif
_cod_data_source_block a201116a
_cod_original_cell_volume 3957.93(10)
_cod_database_code 7061258
_shelx_space_group_comment
;
The symmetry employed for this shelxl refinement is uniquely defined
by the following loop, which should always be used as a source of
symmetry information in preference to the above space-group names.
They are only intended as comments.
;
_reflns_odcompleteness_completeness 100.00
_reflns_odcompleteness_iscentric 1
_reflns_odcompleteness_theta 66.97
_olex2_refinement_description
;
1. Fixed Uiso
 At 1.2 times of:
  All C(H) groups, All C(H,H) groups
 At 1.5 times of:
  All C(H,H,H) groups
2.a Secondary CH2 refined with riding coordinates:
 C2(H2A,H2B), C3(H3A,H3B), C12(H12A,H12B), C13(H13A,H13B), C14(H14A,H14B),
 C15(H15A,H15B)
2.b Aromatic/amide H refined with riding coordinates:
 C6(H6), C8(H8), C17(H17), C18(H18), C20(H20), C21(H21)
2.c Idealised Me refined as rotating group:
 C10(H10A,H10B,H10C), C11(H11A,H11B,H11C), C22(H22A,H22B,H22C)
;
_shelx_shelxl_version_number 2014/7
_olex2_date_sample_data_collection 2020-11-16
_olex2_submission_special_instructions 'No special instructions were received'
_oxdiff_exptl_absorpt_empirical_details
;
Empirical correction (ABSPACK) includes:
- Absorption correction using spherical harmonics
- Frame scaling
- Detector area scaling
;
_oxdiff_exptl_absorpt_empirical_full_max 3.582
_oxdiff_exptl_absorpt_empirical_full_min 0.606

loop_
_space_group_symop_operation_xyz
'x, y, z'
'-x, y, -z+1/2'
'x+1/2, y+1/2, z'
'-x+1/2, y+1/2, -z+1/2'
'-x, -y, -z'
'x, -y, z-1/2'
'-x+1/2, -y+1/2, -z'
'x+1/2, -y+1/2, z-1/2'

loop_
_atom_site_label
_atom_site_type_symbol
_atom_site_fract_x
_atom_site_fract_y
_atom_site_fract_z
_atom_site_U_iso_or_equiv
_atom_site_adp_type
_atom_site_occupancy
_atom_site_site_symmetry_order
_atom_site_calc_flag
_atom_site_refinement_flags_posn
_atom_site_refinement_flags_adp
_atom_site_refinement_flags_occupancy
_atom_site_disorder_assembly
_atom_site_disorder_group
S1 S 0.73485(2) 0.28914(3) 0.77369(2) 0.01947(13) Uani 1 1 d . . . . .
O1 O 0.58512(6) 0.42560(10) 0.55096(5) 0.0200(2) Uani 1 1 d . . . . .
O2 O 0.80120(7) 0.36256(12) 0.76924(5) 0.0264(3) Uani 1 1 d . . . . .
O3 O 0.75115(7) 0.16982(11) 0.80573(5) 0.0274(3) Uani 1 1 d . . . . .
N1 N 0.67241(8) 0.25859(12) 0.70173(5) 0.0183(3) Uani 1 1 d . . . . .
C1 C 0.62129(9) 0.32179(14) 0.59228(6) 0.0163(3) Uani 1 1 d . . . . .
C2 C 0.64820(9) 0.36876(14) 0.65994(6) 0.0182(3) Uani 1 1 d . . . . .
H2A H 0.6941 0.4269 0.6690 0.022 Uiso 1 1 calc R . . . .
H2B H 0.6033 0.4134 0.6660 0.022 Uiso 1 1 calc R . . . .
C3 C 0.60419(9) 0.17241(15) 0.69651(7) 0.0209(3) Uani 1 1 d . . . . .
H3A H 0.5730 0.2072 0.7198 0.025 Uiso 1 1 calc R . . . .
H3B H 0.6262 0.0911 0.7148 0.025 Uiso 1 1 calc R . . . .
C4 C 0.54766(9) 0.15270(14) 0.62947(7) 0.0175(3) Uani 1 1 d . . . . .
C5 C 0.55370(9) 0.22454(13) 0.58062(7) 0.0166(3) Uani 1 1 d . . . . .
C6 C 0.49726(9) 0.20665(14) 0.52007(7) 0.0185(3) Uani 1 1 d . . . . .
H6 H 0.5022 0.2546 0.4878 0.022 Uiso 1 1 calc R . . . .
C7 C 0.43411(9) 0.11926(15) 0.50690(7) 0.0197(3) Uani 1 1 d . . . . .
C8 C 0.43023(9) 0.04587(15) 0.55597(7) 0.0217(3) Uani 1 1 d . . . . .
H8 H 0.3893 -0.0152 0.5477 0.026 Uiso 1 1 calc R . . . .
C9 C 0.48548(9) 0.06094(15) 0.61671(7) 0.0205(3) Uani 1 1 d . . . . .
C10 C 0.37134(10) 0.10401(17) 0.44176(7) 0.0271(4) Uani 1 1 d . . . . .
H10A H 0.3192 0.1355 0.4402 0.041 Uiso 1 1 calc GR . . . .
H10B H 0.3663 0.0158 0.4305 0.041 Uiso 1 1 calc GR . . . .
H10C H 0.3886 0.1510 0.4131 0.041 Uiso 1 1 calc GR . . . .
C11 C 0.47739(11) -0.01925(18) 0.66826(8) 0.0304(4) Uani 1 1 d . . . . .
H11A H 0.5294 -0.0578 0.6916 0.046 Uiso 1 1 calc GR . . . .
H11B H 0.4371 -0.0842 0.6506 0.046 Uiso 1 1 calc GR . . . .
H11C H 0.4606 0.0332 0.6955 0.046 Uiso 1 1 calc GR . . . .
C12 C 0.64172(10) 0.52260(15) 0.54886(8) 0.0256(3) Uani 1 1 d . . . . .
H12A H 0.6645 0.5635 0.5893 0.031 Uiso 1 1 calc R . . . .
H12B H 0.6123 0.5864 0.5185 0.031 Uiso 1 1 calc R . . . .
C13 C 0.71101(11) 0.47032(17) 0.53178(8) 0.0311(4) Uani 1 1 d . . . . .
H13A H 0.7497 0.5376 0.5337 0.037 Uiso 1 1 calc R . . . .
H13B H 0.6893 0.4380 0.4894 0.037 Uiso 1 1 calc R . . . .
C14 C 0.75500(10) 0.36393(16) 0.57654(8) 0.0263(4) Uani 1 1 d . . . . .
H14A H 0.7960 0.3254 0.5631 0.032 Uiso 1 1 calc R . . . .
H14B H 0.7826 0.3982 0.6181 0.032 Uiso 1 1 calc R . . . .
C15 C 0.69246(9) 0.26425(15) 0.57768(7) 0.0195(3) Uani 1 1 d . . . . .
H15A H 0.7197 0.2007 0.6089 0.023 Uiso 1 1 calc R . . . .
H15B H 0.6708 0.2222 0.5375 0.023 Uiso 1 1 calc R . . . .
C16 C 0.67846(9) 0.38431(15) 0.80668(7) 0.0201(3) Uani 1 1 d . . . . .
C17 C 0.64013(10) 0.32939(16) 0.84365(7) 0.0248(3) Uani 1 1 d . . . . .
H17 H 0.6462 0.2432 0.8529 0.030 Uiso 1 1 calc R . . . .
C18 C 0.59277(11) 0.40508(17) 0.86655(8) 0.0282(4) Uani 1 1 d . . . . .
H18 H 0.5679 0.3690 0.8919 0.034 Uiso 1 1 calc R . . . .
C19 C 0.58170(10) 0.53371(16) 0.85234(8) 0.0267(4) Uani 1 1 d . . . . .
C20 C 0.62081(11) 0.58618(16) 0.81511(8) 0.0269(4) Uani 1 1 d . . . . .
H20 H 0.6141 0.6721 0.8053 0.032 Uiso 1 1 calc R . . . .
C21 C 0.66929(10) 0.51299(15) 0.79260(7) 0.0236(3) Uani 1 1 d . . . . .
H21 H 0.6955 0.5495 0.7683 0.028 Uiso 1 1 calc R . . . .
C22 C 0.52919(12) 0.61441(19) 0.87680(9) 0.0366(4) Uani 1 1 d . . . . .
H22A H 0.5586 0.6901 0.8953 0.055 Uiso 1 1 calc GR . . . .
H22B H 0.5161 0.5676 0.9076 0.055 Uiso 1 1 calc GR . . . .
H22C H 0.4794 0.6369 0.8431 0.055 Uiso 1 1 calc GR . . . .

loop_
_atom_site_aniso_label
_atom_site_aniso_U_11
_atom_site_aniso_U_22
_atom_site_aniso_U_33
_atom_site_aniso_U_23
_atom_site_aniso_U_13
_atom_site_aniso_U_12
S1 0.0193(2) 0.0233(2) 0.0130(2) -0.00142(12) 0.00257(15) 0.00089(13)
O1 0.0211(5) 0.0193(5) 0.0178(5) 0.0041(4) 0.0049(4) 0.0012(4)
O2 0.0193(5) 0.0369(7) 0.0211(5) -0.0042(5) 0.0050(4) -0.0030(5)
O3 0.0318(6) 0.0273(6) 0.0176(5) 0.0026(4) 0.0027(5) 0.0064(5)
N1 0.0208(6) 0.0195(6) 0.0124(6) -0.0003(5) 0.0036(5) -0.0006(5)
C1 0.0186(7) 0.0176(7) 0.0120(7) 0.0022(5) 0.0049(5) 0.0019(6)
C2 0.0209(7) 0.0179(7) 0.0149(7) -0.0013(6) 0.0057(6) -0.0004(6)
C3 0.0241(8) 0.0224(8) 0.0152(7) 0.0007(6) 0.0061(6) -0.0026(6)
C4 0.0177(7) 0.0195(7) 0.0155(7) -0.0015(5) 0.0064(6) 0.0019(6)
C5 0.0165(7) 0.0179(7) 0.0158(7) -0.0020(5) 0.0064(6) 0.0021(5)
C6 0.0194(7) 0.0218(7) 0.0150(7) -0.0003(5) 0.0073(6) 0.0020(6)
C7 0.0187(7) 0.0224(8) 0.0177(7) -0.0045(6) 0.0064(6) 0.0015(6)
C8 0.0178(7) 0.0232(8) 0.0242(8) -0.0039(6) 0.0078(6) -0.0044(6)
C9 0.0212(7) 0.0230(7) 0.0189(7) -0.0001(6) 0.0093(6) -0.0003(6)
C10 0.0242(8) 0.0315(9) 0.0213(8) -0.0036(6) 0.0034(6) -0.0035(7)
C11 0.0310(9) 0.0353(9) 0.0246(8) 0.0031(7) 0.0097(7) -0.0108(7)
C12 0.0310(8) 0.0198(8) 0.0237(8) 0.0039(6) 0.0073(7) -0.0022(6)
C13 0.0306(9) 0.0321(9) 0.0328(9) 0.0080(7) 0.0144(7) -0.0062(7)
C14 0.0206(7) 0.0307(9) 0.0297(8) 0.0020(7) 0.0118(7) -0.0025(7)
C15 0.0190(7) 0.0219(7) 0.0183(7) 0.0000(6) 0.0078(6) 0.0007(6)
C16 0.0209(7) 0.0240(8) 0.0131(7) -0.0035(6) 0.0035(6) -0.0035(6)
C17 0.0312(8) 0.0242(8) 0.0187(7) -0.0009(6) 0.0090(6) -0.0062(6)
C18 0.0320(9) 0.0339(9) 0.0230(8) -0.0042(7) 0.0152(7) -0.0110(7)
C19 0.0259(8) 0.0315(9) 0.0239(8) -0.0098(7) 0.0105(7) -0.0072(7)
C20 0.0340(9) 0.0213(8) 0.0263(8) -0.0042(6) 0.0120(7) -0.0038(7)
C21 0.0296(8) 0.0243(8) 0.0193(7) -0.0032(6) 0.0117(6) -0.0076(6)
C22 0.0387(10) 0.0376(10) 0.0411(10) -0.0130(8) 0.0237(9) -0.0069(8)

loop_
_atom_type_symbol
_atom_type_description
_atom_type_scat_dispersion_real
_atom_type_scat_dispersion_imag
_atom_type_scat_source
C C 0.0181 0.0091 'International Tables Vol C Tables 4.2.6.8 and 6.1.1.4'
H H 0.0000 0.0000 'International Tables Vol C Tables 4.2.6.8 and 6.1.1.4'
N N 0.0311 0.0180 'International Tables Vol C Tables 4.2.6.8 and 6.1.1.4'
O O 0.0492 0.0322 'International Tables Vol C Tables 4.2.6.8 and 6.1.1.4'
S S 0.3331 0.5567 'International Tables Vol C Tables 4.2.6.8 and 6.1.1.4'

loop_
_geom_angle_atom_site_label_1
_geom_angle_atom_site_label_2
_geom_angle_atom_site_label_3
_geom_angle
_geom_angle_site_symmetry_1
_geom_angle_site_symmetry_3
_geom_angle_publ_flag
O2 S1 O3 119.93(7) . . ?
O2 S1 N1 106.73(7) . . ?
O2 S1 C16 108.81(7) . . ?
O3 S1 N1 106.28(7) . . ?
O3 S1 C16 108.23(7) . . ?
N1 S1 C16 106.04(7) . . ?
C1 O1 C12 115.04(11) . . ?
C2 N1 S1 115.52(10) . . ?
C2 N1 C3 113.92(11) . . ?
C3 N1 S1 114.85(10) . . ?
O1 C1 C2 108.91(12) . . ?
O1 C1 C5 105.86(11) . . ?
O1 C1 C15 110.56(11) . . ?
C5 C1 C2 108.99(12) . . ?
C5 C1 C15 109.87(12) . . ?
C15 C1 C2 112.43(12) . . ?
N1 C2 C1 108.58(11) . . ?
N1 C2 H2A 110.0 . . ?
N1 C2 H2B 110.0 . . ?
C1 C2 H2A 110.0 . . ?
C1 C2 H2B 110.0 . . ?
H2A C2 H2B 108.4 . . ?
N1 C3 H3A 109.2 . . ?
N1 C3 H3B 109.2 . . ?
N1 C3 C4 111.98(12) . . ?
H3A C3 H3B 107.9 . . ?
C4 C3 H3A 109.2 . . ?
C4 C3 H3B 109.2 . . ?
C5 C4 C3 122.44(13) . . ?
C5 C4 C9 119.27(13) . . ?
C9 C4 C3 118.27(13) . . ?
C4 C5 C1 120.79(13) . . ?
C4 C5 C6 119.96(14) . . ?
C6 C5 C1 119.25(13) . . ?
C5 C6 H6 119.2 . . ?
C7 C6 C5 121.57(14) . . ?
C7 C6 H6 119.2 . . ?
C6 C7 C8 117.74(14) . . ?
C6 C7 C10 121.30(14) . . ?
C8 C7 C10 120.96(14) . . ?
C7 C8 H8 118.9 . . ?
C9 C8 C7 122.16(14) . . ?
C9 C8 H8 118.9 . . ?
C4 C9 C11 120.79(14) . . ?
C8 C9 C4 119.25(14) . . ?
C8 C9 C11 119.95(14) . . ?
C7 C10 H10A 109.5 . . ?
C7 C10 H10B 109.5 . . ?
C7 C10 H10C 109.5 . . ?
H10A C10 H10B 109.5 . . ?
H10A C10 H10C 109.5 . . ?
H10B C10 H10C 109.5 . . ?
C9 C11 H11A 109.5 . . ?
C9 C11 H11B 109.5 . . ?
C9 C11 H11C 109.5 . . ?
H11A C11 H11B 109.5 . . ?
H11A C11 H11C 109.5 . . ?
H11B C11 H11C 109.5 . . ?
O1 C12 H12A 109.1 . . ?
O1 C12 H12B 109.1 . . ?
O1 C12 C13 112.33(13) . . ?
H12A C12 H12B 107.9 . . ?
C13 C12 H12A 109.1 . . ?
C13 C12 H12B 109.1 . . ?
C12 C13 H13A 109.6 . . ?
C12 C13 H13B 109.6 . . ?
C12 C13 C14 110.16(13) . . ?
H13A C13 H13B 108.1 . . ?
C14 C13 H13A 109.6 . . ?
C14 C13 H13B 109.6 . . ?
C13 C14 H14A 109.8 . . ?
C13 C14 H14B 109.8 . . ?
H14A C14 H14B 108.3 . . ?
C15 C14 C13 109.33(13) . . ?
C15 C14 H14A 109.8 . . ?
C15 C14 H14B 109.8 . . ?
C1 C15 H15A 109.1 . . ?
C1 C15 H15B 109.1 . . ?
C14 C15 C1 112.30(13) . . ?
C14 C15 H15A 109.1 . . ?
C14 C15 H15B 109.1 . . ?
H15A C15 H15B 107.9 . . ?
C17 C16 S1 120.10(13) . . ?
C21 C16 S1 119.23(12) . . ?
C21 C16 C17 120.58(15) . . ?
C16 C17 H17 120.5 . . ?
C18 C17 C16 119.06(15) . . ?
C18 C17 H17 120.5 . . ?
C17 C18 H18 119.3 . . ?
C17 C18 C19 121.41(15) . . ?
C19 C18 H18 119.3 . . ?
C18 C19 C20 118.27(15) . . ?
C18 C19 C22 120.86(16) . . ?
C20 C19 C22 120.87(16) . . ?
C19 C20 H20 119.4 . . ?
C21 C20 C19 121.30(16) . . ?
C21 C20 H20 119.4 . . ?
C16 C21 H21 120.3 . . ?
C20 C21 C16 119.37(15) . . ?
C20 C21 H21 120.3 . . ?
C19 C22 H22A 109.5 . . ?
C19 C22 H22B 109.5 . . ?
C19 C22 H22C 109.5 . . ?
H22A C22 H22B 109.5 . . ?
H22A C22 H22C 109.5 . . ?
H22B C22 H22C 109.5 . . ?

loop_
_geom_bond_atom_site_label_1
_geom_bond_atom_site_label_2
_geom_bond_distance
_geom_bond_site_symmetry_2
_geom_bond_publ_flag
S1 O2 1.4310(12) . ?
S1 O3 1.4327(12) . ?
S1 N1 1.6483(12) . ?
S1 C16 1.7649(16) . ?
O1 C1 1.4356(17) . ?
O1 C12 1.4370(19) . ?
N1 C2 1.4681(19) . ?
N1 C3 1.4701(19) . ?
C1 C2 1.5367(19) . ?
C1 C5 1.513(2) . ?
C1 C15 1.531(2) . ?
C2 H2A 0.9700 . ?
C2 H2B 0.9700 . ?
C3 H3A 0.9700 . ?
C3 H3B 0.9700 . ?
C3 C4 1.512(2) . ?
C4 C5 1.394(2) . ?
C4 C9 1.404(2) . ?
C5 C6 1.395(2) . ?
C6 H6 0.9300 . ?
C6 C7 1.384(2) . ?
C7 C8 1.393(2) . ?
C7 C10 1.508(2) . ?
C8 H8 0.9300 . ?
C8 C9 1.388(2) . ?
C9 C11 1.507(2) . ?
C10 H10A 0.9600 . ?
C10 H10B 0.9600 . ?
C10 H10C 0.9600 . ?
C11 H11A 0.9600 . ?
C11 H11B 0.9600 . ?
C11 H11C 0.9600 . ?
C12 H12A 0.9700 . ?
C12 H12B 0.9700 . ?
C12 C13 1.512(2) . ?
C13 H13A 0.9700 . ?
C13 H13B 0.9700 . ?
C13 C14 1.526(2) . ?
C14 H14A 0.9700 . ?
C14 H14B 0.9700 . ?
C14 C15 1.525(2) . ?
C15 H15A 0.9700 . ?
C15 H15B 0.9700 . ?
C16 C17 1.391(2) . ?
C16 C21 1.390(2) . ?
C17 H17 0.9300 . ?
C17 C18 1.388(2) . ?
C18 H18 0.9300 . ?
C18 C19 1.391(3) . ?
C19 C20 1.395(2) . ?
C19 C22 1.507(2) . ?
C20 H20 0.9300 . ?
C20 C21 1.382(2) . ?
C21 H21 0.9300 . ?
C22 H22A 0.9600 . ?
C22 H22B 0.9600 . ?
C22 H22C 0.9600 . ?

loop_
_geom_torsion_atom_site_label_1
_geom_torsion_atom_site_label_2
_geom_torsion_atom_site_label_3
_geom_torsion_atom_site_label_4
_geom_torsion
_geom_torsion_site_symmetry_1
_geom_torsion_site_symmetry_2
_geom_torsion_site_symmetry_3
_geom_torsion_site_symmetry_4
_geom_torsion_publ_flag
S1 N1 C2 C1 157.43(10) . . . . ?
S1 N1 C3 C4 177.78(10) . . . . ?
S1 C16 C17 C18 -176.85(12) . . . . ?
S1 C16 C21 C20 175.89(12) . . . . ?
O1 C1 C2 N1 170.76(11) . . . . ?
O1 C1 C5 C4 -143.51(13) . . . . ?
O1 C1 C5 C6 36.84(17) . . . . ?
O1 C1 C15 C14 52.64(16) . . . . ?
O1 C12 C13 C14 -55.35(18) . . . . ?
O2 S1 N1 C2 -50.21(12) . . . . ?
O2 S1 N1 C3 174.04(10) . . . . ?
O2 S1 C16 C17 -148.14(12) . . . . ?
O2 S1 C16 C21 35.23(14) . . . . ?
O3 S1 N1 C2 -179.29(10) . . . . ?
O3 S1 N1 C3 44.96(12) . . . . ?
O3 S1 C16 C17 -16.30(14) . . . . ?
O3 S1 C16 C21 167.06(12) . . . . ?
N1 S1 C16 C17 97.39(13) . . . . ?
N1 S1 C16 C21 -79.25(13) . . . . ?
N1 C3 C4 C5 -9.5(2) . . . . ?
N1 C3 C4 C9 172.44(13) . . . . ?
C1 O1 C12 C13 56.26(17) . . . . ?
C1 C5 C6 C7 -179.77(13) . . . . ?
C2 N1 C3 C4 41.32(17) . . . . ?
C2 C1 C5 C4 -26.51(18) . . . . ?
C2 C1 C5 C6 153.83(13) . . . . ?
C2 C1 C15 C14 -69.31(16) . . . . ?
C3 N1 C2 C1 -66.42(15) . . . . ?
C3 C4 C5 C1 3.6(2) . . . . ?
C3 C4 C5 C6 -176.74(13) . . . . ?
C3 C4 C9 C8 176.65(14) . . . . ?
C3 C4 C9 C11 -2.3(2) . . . . ?
C4 C5 C6 C7 0.6(2) . . . . ?
C5 C1 C2 N1 55.72(15) . . . . ?
C5 C1 C15 C14 169.13(12) . . . . ?
C5 C4 C9 C8 -1.5(2) . . . . ?
C5 C4 C9 C11 179.54(15) . . . . ?
C5 C6 C7 C8 -2.2(2) . . . . ?
C5 C6 C7 C10 177.58(14) . . . . ?
C6 C7 C8 C9 2.0(2) . . . . ?
C7 C8 C9 C4 -0.2(2) . . . . ?
C7 C8 C9 C11 178.76(15) . . . . ?
C9 C4 C5 C1 -178.33(13) . . . . ?
C9 C4 C5 C6 1.3(2) . . . . ?
C10 C7 C8 C9 -177.75(14) . . . . ?
C12 O1 C1 C2 70.31(15) . . . . ?
C12 O1 C1 C5 -172.64(12) . . . . ?
C12 O1 C1 C15 -53.69(16) . . . . ?
C12 C13 C14 C15 54.16(18) . . . . ?
C13 C14 C15 C1 -53.75(17) . . . . ?
C15 C1 C2 N1 -66.35(15) . . . . ?
C15 C1 C5 C4 97.09(15) . . . . ?
C15 C1 C5 C6 -82.57(16) . . . . ?
C16 S1 N1 C2 65.68(12) . . . . ?
C16 S1 N1 C3 -70.06(12) . . . . ?
C16 C17 C18 C19 1.2(2) . . . . ?
C17 C16 C21 C20 -0.7(2) . . . . ?
C17 C18 C19 C20 -1.2(3) . . . . ?
C17 C18 C19 C22 179.16(15) . . . . ?
C18 C19 C20 C21 0.1(2) . . . . ?
C19 C20 C21 C16 0.8(2) . . . . ?
C21 C16 C17 C18 -0.3(2) . . . . ?
C22 C19 C20 C21 179.82(16) . . . . ?
